data_7047914
loop_
_publ_author_name
'Han, Hua-Bo'
'Wu, Zheng-Guang'
'Yan, Zhi-Ping'
'Zhao, Yue'
'Zheng, You-Xuan'

_publ_section_title
;
 Efficient green photoluminescence and electroluminescence of iridium
 complexes with high electron mobility.
;
_journal_issue 46
_journal_name_full 'Dalton transactions (Cambridge, England : 2003)'
_journal_page_first 16543
_journal_page_last 16550
_journal_paper_doi 10.1039/c8dt02961j
_journal_volume 47
_journal_year 2018
_chemical_formula_moiety 'C38 H19 F12 Ir N6 O2'
_chemical_formula_sum 'C38 H19 F12 Ir N6 O2'
_chemical_formula_weight 1011.81
_space_group_IT_number 2
_space_group_name_Hall '-P 1'
_space_group_name_H-M_alt 'P -1'
_symmetry_cell_setting Triclinic'
_symmetry_space_group_name_Hall '-P 1'
_symmetry_space_group_name_H-M 'P -1'
_atom_sites_solution_hydrogens geom
_atom_sites_solution_primary direct
_atom_sites_solution_secondary difmap
_audit_creation_method SHELXL-97
_audit_update_record
;
2018-03-19 deposited with the CCDC.
2018-10-26 downloaded from the CCDC.
;
_cell_angle_alpha 77.2170(10)
_cell_angle_beta 76.3170(10)
_cell_angle_gamma 81.2300(10)
_cell_formula_units_Z 4
_cell_length_a 11.3342(4)
_cell_length_b 15.8645(6)
_cell_length_c 21.0886(8)
_cell_measurement_reflns_used 9990
_cell_measurement_temperature 296(2)
_cell_measurement_theta_max 27.82
_cell_measurement_theta_min 2.20
_cell_volume 3572.9(2)
_computing_cell_refinement 'Bruker SAINT'
_computing_data_collection 'Bruker APEX2'
_computing_data_reduction 'Bruker SAINT'
_computing_molecular_graphics 'Bruker SHELXTL'
_computing_publication_material 'Bruker SHELXTL'
_computing_structure_refinement 'SHELXL-97 (Sheldrick, 1997)'
_computing_structure_solution 'SHELXS-97 (Sheldrick, 1990)'
_diffrn_ambient_temperature 296(2)
_diffrn_measured_fraction_theta_full 0.990
_diffrn_measured_fraction_theta_max 0.990
_diffrn_measurement_device_type 'Bruker APEX-II CCD'
_diffrn_measurement_method '\f and \w scans'
_diffrn_radiation_monochromator graphite
_diffrn_radiation_source 'fine-focus sealed tube'
_diffrn_radiation_type MoK\a
_diffrn_radiation_wavelength 0.71073
_diffrn_reflns_av_R_equivalents 0.0324
_diffrn_reflns_av_sigmaI/netI 0.0573
_diffrn_reflns_limit_h_max 14
_diffrn_reflns_limit_h_min -14
_diffrn_reflns_limit_k_max 19
_diffrn_reflns_limit_k_min -20
_diffrn_reflns_limit_l_max 23
_diffrn_reflns_limit_l_min -27
_diffrn_reflns_number 33189
_diffrn_reflns_theta_full 27.84
_diffrn_reflns_theta_max 27.84
_diffrn_reflns_theta_min 2.20
_exptl_absorpt_coefficient_mu 3.846
_exptl_crystal_colour yellow
_exptl_crystal_density_diffrn 1.881
_exptl_crystal_density_method 'not measured'
_exptl_crystal_description block
_exptl_crystal_F_000 1960.0
_refine_diff_density_max 1.759
_refine_diff_density_min -0.830
_refine_diff_density_rms 0.129
_refine_ls_extinction_method none
_refine_ls_goodness_of_fit_ref 1.026
_refine_ls_hydrogen_treatment mixed
_refine_ls_matrix_type full
_refine_ls_number_parameters 1063
_refine_ls_number_reflns 16806
_refine_ls_number_restraints 6
_refine_ls_restrained_S_all 1.038
_refine_ls_R_factor_all 0.0552
_refine_ls_R_factor_gt 0.0350
_refine_ls_shift/su_max 0.004
_refine_ls_shift/su_mean 0.000
_refine_ls_structure_factor_coef Fsqd
_refine_ls_weighting_details 'calc w=1/[\s^2^(Fo^2^)+(0.0302P)^2^+1.8808P] where P=(Fo^2^+2Fc^2^)/3'
_refine_ls_weighting_scheme calc
_refine_ls_wR_factor_gt 0.0698
_refine_ls_wR_factor_ref 0.0759
_reflns_number_gt 13088
_reflns_number_total 16806
_reflns_threshold_expression >2sigma(I)
_cod_data_source_file c8dt02961j2.cif
_cod_data_source_block 2_a
_cod_depositor_comments 'Adding full bibliography for 7047914--7047915.cif.'
_cod_original_sg_symbol_H-M P-1
_cod_database_code 7047914

loop_
_symmetry_equiv_pos_as_xyz
'x, y, z'
'-x, -y, -z'

loop_
_atom_site_label
_atom_site_type_symbol
_atom_site_fract_x
_atom_site_fract_y
_atom_site_fract_z
_atom_site_U_iso_or_equiv
_atom_site_adp_type
_atom_site_occupancy
_atom_site_symmetry_multiplicity
_atom_site_calc_flag
_atom_site_refinement_flags
Ir01 Ir 0.209838(13) 0.254889(9) 0.507396(8) 0.01661(4) Uani 1 1 d .
Ir02 Ir 0.534814(14) 0.729657(10) 0.132534(8) 0.01994(5) Uani 1 1 d .
F1 F 0.2409(2) 0.14731(16) 0.67347(13) 0.0395(7) Uani 1 1 d .
F2 F 0.0572(2) 0.12900(17) 0.67209(14) 0.0412(7) Uani 1 1 d .
F3 F 0.3959(2) 0.40493(15) 0.52309(13) 0.0299(6) Uani 1 1 d .
O2 O 0.6361(2) 0.83342(17) 0.12743(14) 0.0233(6) Uani 1 1 d .
F4 F 0.7369(2) -0.00396(15) 0.57456(14) 0.0383(7) Uani 1 1 d .
F5 F 0.4875(2) 0.37149(16) 0.42894(13) 0.0390(7) Uani 1 1 d .
O4 O 0.0328(2) 0.27632(17) 0.48646(14) 0.0221(6) Uani 1 1 d .
F6 F 0.5906(2) 0.38274(16) 0.49947(17) 0.0480(8) Uani 1 1 d .
F7 F 0.1813(2) 0.76963(17) 0.32135(13) 0.0403(7) Uani 1 1 d .
F8 F 0.3753(3) 0.75684(19) 0.30967(14) 0.0453(8) Uani 1 1 d .
F9 F 0.2919(3) 0.67661(16) 0.26634(14) 0.0441(8) Uani 1 1 d .
F10 F 0.0950(3) 0.16318(17) 0.75735(13) 0.0463(8) Uani 1 1 d .
F11 F 0.8152(2) 0.11734(17) 0.54242(18) 0.0540(9) Uani 1 1 d .
N8 N 0.2147(3) 0.3832(2) 0.46455(17) 0.0190(7) Uani 1 1 d .
F12 F 0.2901(3) 0.72902(17) 0.06076(15) 0.0457(8) Uani 1 1 d .
O1I O 0.8991(3) 0.61576(18) 0.09078(15) 0.0291(7) Uani 1 1 d .
F13 F 0.4248(3) 0.66111(19) -0.00638(14) 0.0516(8) Uani 1 1 d .
F14 F 0.2469(3) 0.61768(19) 0.03329(16) 0.0534(8) Uani 1 1 d .
N11 N 0.2701(3) 0.2155(2) 0.41633(17) 0.0208(7) Uani 1 1 d .
F15 F 0.7206(3) 0.0794(2) 0.64384(17) 0.0583(9) Uani 1 1 d .
O3N O 0.2715(3) 0.16643(18) 0.32681(15) 0.0289(7) Uani 1 1 d .
N9 N 0.1910(3) 0.1271(2) 0.54417(17) 0.0198(7) Uani 1 1 d .
N1 N 0.5627(3) 0.6708(2) 0.22442(17) 0.0228(8) Uani 1 1 d .
N5 N 0.7038(3) 0.6582(2) 0.10234(17) 0.0226(8) Uani 1 1 d .
F16 F -0.0628(3) 0.5488(2) 0.71497(17) 0.0693(11) Uani 1 1 d .
C0 C 0.1399(3) 0.3073(3) 0.5916(2) 0.0194(8) Uani 1 1 d .
F17 F 0.1547(3) 1.0991(2) 0.19031(19) 0.0653(10) Uani 1 1 d .
N3 N 0.5251(3) 0.7936(2) 0.03912(18) 0.0255(8) Uani 1 1 d .
F18 F 0.0924(3) 1.0826(2) 0.10744(19) 0.0715(11) Uani 1 1 d .
N7 N 0.1451(3) 0.5256(2) 0.48524(18) 0.0264(8) Uani 1 1 d .
N6 N 0.7205(3) 0.5688(2) 0.10162(19) 0.0289(9) Uani 1 1 d .
C1 C 0.1211(3) 0.3996(3) 0.5750(2) 0.0211(9) Uani 1 1 d .
F19 F -0.0826(4) 0.4353(2) 0.79139(18) 0.0889(15) Uani 1 1 d .
N12 N 0.3912(3) 0.1829(2) 0.39138(18) 0.0273(8) Uani 1 1 d .
N10 N 0.2995(3) -0.0099(2) 0.57704(19) 0.0284(9) Uani 1 1 d .
C2 C 0.1608(3) 0.4397(3) 0.5053(2) 0.0204(9) Uani 1 1 d .
C3 C 0.3790(3) 0.2162(2) 0.52855(19) 0.0167(8) Uani 1 1 d .
C4 C 0.3967(3) 0.1243(3) 0.5506(2) 0.0198(9) Uani 1 1 d .
C5 C 0.0736(4) 0.4534(3) 0.6209(2) 0.0261(10) Uani 1 1 d .
H5 H 0.0656 0.5135 0.6070 0.031 Uiso 1 1 calc R
C6 C 0.4500(4) 0.6214(3) 0.1445(2) 0.0248(10) Uani 1 1 d .
N2 N 0.5641(3) 0.5333(2) 0.29829(19) 0.0317(9) Uani 1 1 d .
C7 C 0.5046(4) 0.0789(3) 0.5662(2) 0.0233(9) Uani 1 1 d .
H7 H 0.5113 0.0188 0.5796 0.028 Uiso 1 1 calc R
C8 C 0.3830(4) 0.8136(2) 0.1549(2) 0.0219(9) Uani 1 1 d .
C9 C 0.2413(4) 0.5046(3) 0.3763(2) 0.0305(11) Uani 1 1 d .
H9 H 0.2692 0.5279 0.3316 0.037 Uiso 1 1 calc R
C10 C 0.3678(4) 0.8802(3) 0.0991(2) 0.0275(10) Uani 1 1 d .
C11 C 0.2926(4) 0.0758(3) 0.5577(2) 0.0215(9) Uani 1 1 d .
C12 C 0.1856(4) 0.5569(3) 0.4211(2) 0.0299(11) Uani 1 1 d .
H12 H 0.1758 0.6167 0.4060 0.036 Uiso 1 1 calc R
C13 C 0.4776(4) 0.5576(3) 0.1999(2) 0.0236(9) Uani 1 1 d .
F20 F 0.0077(3) 1.0235(2) 0.2038(2) 0.0932(17) Uani 1 1 d .
C14 C 0.5907(4) 0.2138(3) 0.5399(2) 0.0255(10) Uani 1 1 d .
H14 H 0.6563 0.2444 0.5364 0.031 Uiso 1 1 calc R
F21 F 0.0832(4) 0.4915(3) 0.76163(19) 0.0810(12) Uani 1 1 d .
C15 C 0.2863(4) 0.7574(3) 0.2770(2) 0.0322(11) Uani 1 1 d .
C16 C 0.8105(4) 0.6840(3) 0.0959(2) 0.0226(9) Uani 1 1 d .
C17 C 0.2542(4) 0.4164(3) 0.4001(2) 0.0256(10) Uani 1 1 d .
H17 H 0.2910 0.3792 0.3709 0.031 Uiso 1 1 calc R
C18 C 0.7529(4) 0.8390(3) 0.1038(2) 0.0227(9) Uani 1 1 d .
N4 N 0.4390(4) 0.9254(2) -0.0200(2) 0.0384(10) Uani 1 1 d .
C19 C 0.2951(4) 0.8243(3) 0.2139(2) 0.0246(9) Uani 1 1 d .
C20 C 0.1230(4) 0.1798(3) 0.6906(2) 0.0318(11) Uani 1 1 d .
C21 C 0.4471(4) 0.8683(3) 0.0353(2) 0.0267(10) Uani 1 1 d .
C22 C 0.4888(4) 0.3534(3) 0.4939(2) 0.0276(10) Uani 1 1 d .
C23 C 0.0386(4) 0.4167(3) 0.6872(2) 0.0276(10) Uani 1 1 d .
C24 C 0.4832(3) 0.2584(2) 0.5231(2) 0.0196(8) Uani 1 1 d .
C25 C 0.5381(4) 0.5860(3) 0.2440(2) 0.0243(9) Uani 1 1 d .
C26 C 0.2823(4) 0.9522(3) 0.1009(2) 0.0287(10) Uani 1 1 d .
H26 H 0.2773 0.9936 0.0625 0.034 Uiso 1 1 calc R
C27 C 0.8356(4) 0.5476(3) 0.0946(2) 0.0279(10) Uani 1 1 d .
C28 C 0.1032(3) 0.2742(3) 0.6606(2) 0.0222(9) Uani 1 1 d .
C29 C 0.0753(4) 0.2335(3) 0.3784(2) 0.0256(10) Uani 1 1 d .
C30 C 0.5989(4) 0.7775(3) -0.0178(2) 0.0320(11) Uani 1 1 d .
H30 H 0.6526 0.7269 -0.0170 0.038 Uiso 1 1 calc R
C31 C 0.6011(4) 0.1248(3) 0.5615(2) 0.0239(9) Uani 1 1 d .
C32 C 0.0012(4) 0.2702(2) 0.4323(2) 0.0223(9) Uani 1 1 d .
C33 C 0.8442(4) 0.7684(3) 0.0919(2) 0.0261(10) Uani 1 1 d .
C34 C 0.6409(4) 0.6525(3) 0.3210(2) 0.0298(10) Uani 1 1 d .
H34 H 0.6756 0.6747 0.3488 0.036 Uiso 1 1 calc R
C35 C 0.0900(4) 0.0887(3) 0.5507(2) 0.0281(10) Uani 1 1 d .
H35 H 0.0196 0.1224 0.5408 0.034 Uiso 1 1 calc R
C36 C -0.1197(4) 0.3029(3) 0.4259(2) 0.0281(10) Uani 1 1 d .
H36 H -0.1707 0.3285 0.4596 0.034 Uiso 1 1 calc R
C37 C 0.3823(4) 0.5920(3) 0.1074(2) 0.0265(10) Uani 1 1 d .
C38 C 0.4499(4) 0.4731(3) 0.2136(2) 0.0279(10) Uani 1 1 d .
H38 H 0.4719 0.4340 0.2499 0.034 Uiso 1 1 calc R
C39 C 0.6141(4) 0.7030(3) 0.2635(2) 0.0286(10) Uani 1 1 d .
H39 H 0.6319 0.7605 0.2516 0.034 Uiso 1 1 calc R
C40 C 0.3548(4) 0.5060(3) 0.1208(2) 0.0305(10) Uani 1 1 d .
H40 H 0.3126 0.4885 0.0940 0.037 Uiso 1 1 calc R
C41 C 0.7952(4) 0.9227(3) 0.0903(2) 0.0283(10) Uani 1 1 d .
H41 H 0.7385 0.9712 0.0944 0.034 Uiso 1 1 calc R
F22 F 0.3064(6) 0.3305(3) 0.2493(2) 0.138(2) Uani 1 1 d .
C42 C 0.2098(4) 0.8971(3) 0.2165(2) 0.0288(10) Uani 1 1 d .
H42 H 0.1557 0.9026 0.2564 0.035 Uiso 1 1 calc R
C43 C 0.3863(4) 0.1555(3) 0.3393(2) 0.0283(10) Uani 1 1 d .
C44 C 0.0528(4) 0.3277(3) 0.7064(2) 0.0269(10) Uani 1 1 d .
H44 H 0.0282 0.3027 0.7510 0.032 Uiso 1 1 calc R
C45 C -0.1643(4) 0.2984(3) 0.3720(2) 0.0350(11) Uani 1 1 d .
H45 H -0.2445 0.3204 0.3701 0.042 Uiso 1 1 calc R
C46 C 0.7170(4) 0.0800(3) 0.5808(3) 0.0350(12) Uani 1 1 d .
C47 C 0.0892(4) 0.0011(3) 0.5718(2) 0.0351(12) Uani 1 1 d .
H47 H 0.0190 -0.0258 0.5776 0.042 Uiso 1 1 calc R
F23 F 0.4570(4) 0.2994(2) 0.1830(3) 0.125(2) Uani 1 1 d .
C48 C 0.2023(4) 0.2053(2) 0.3770(2) 0.0234(9) Uani 1 1 d .
C49 C 1.0050(4) 0.8629(3) 0.0649(3) 0.0456(15) Uani 1 1 d .
H49 H 1.0875 0.8707 0.0546 0.055 Uiso 1 1 calc R
C50 C 0.4903(5) 0.1141(3) 0.2966(2) 0.0398(13) Uani 1 1 d .
C51 C 0.6145(4) 0.5669(3) 0.3362(2) 0.0362(11) Uani 1 1 d .
H51 H 0.6330 0.5315 0.3748 0.043 Uiso 1 1 calc R
C52 C 0.5146(5) 0.9075(3) -0.0760(2) 0.0428(13) Uani 1 1 d .
H52 H 0.5113 0.9465 -0.1157 0.051 Uiso 1 1 calc R
C53 C 0.4733(6) 0.0511(4) 0.2639(3) 0.0558(17) Uani 1 1 d .
H53 H 0.3956 0.0383 0.2645 0.067 Uiso 1 1 calc R
C54 C 0.2038(4) 0.9616(3) 0.1609(2) 0.0324(11) Uani 1 1 d .
F24 F 0.2960(6) 0.3373(3) 0.1524(3) 0.141(2) Uani 1 1 d U
C02 C 0.1978(4) -0.0466(3) 0.5842(3) 0.0359(12) Uani 1 1 d .
H02 H 0.1995 -0.1066 0.5980 0.043 Uiso 1 1 calc R
C55 C 0.3895(4) 0.4471(3) 0.1732(2) 0.0318(11) Uani 1 1 d .
C56 C 0.5969(5) 0.8342(3) -0.0774(2) 0.0376(12) Uani 1 1 d .
H56 H 0.6488 0.8234 -0.1167 0.045 Uiso 1 1 calc R
C57 C 1.0305(5) 0.4522(3) 0.0781(3) 0.0455(14) Uani 1 1 d .
H57 H 1.0730 0.4998 0.0732 0.055 Uiso 1 1 calc R
C58 C 0.9039(5) 0.4616(3) 0.0907(2) 0.0362(12) Uani 1 1 d .
C59 C -0.0915(4) 0.2613(3) 0.3200(3) 0.0408(12) Uani 1 1 d .
H59 H -0.1225 0.2583 0.2836 0.049 Uiso 1 1 calc R
C60 C 0.0272(4) 0.2291(3) 0.3235(2) 0.0328(11) Uani 1 1 d .
H60 H 0.0765 0.2041 0.2891 0.039 Uiso 1 1 calc R
C61 C 0.3376(5) 0.6494(3) 0.0498(3) 0.0373(12) Uani 1 1 d .
C62 C 0.9684(4) 0.7819(3) 0.0737(3) 0.0385(12) Uani 1 1 d .
H62 H 1.0269 0.7349 0.0675 0.046 Uiso 1 1 calc R
C63 C 0.9165(4) 0.9334(3) 0.0716(2) 0.0394(13) Uani 1 1 d .
H63 H 0.9406 0.9890 0.0633 0.047 Uiso 1 1 calc R
C64 C -0.0074(5) 0.4725(3) 0.7383(3) 0.0426(13) Uani 1 1 d .
C65 C 1.0928(6) 0.3711(4) 0.0727(3) 0.0618(18) Uani 1 1 d .
H65 H 1.1777 0.3637 0.0642 0.074 Uiso 1 1 calc R
C66 C 0.1149(5) 1.0397(3) 0.1666(3) 0.0409(13) Uani 1 1 d .
C67 C 0.8385(6) 0.3923(3) 0.0995(3) 0.0554(16) Uani 1 1 d .
H67 H 0.7536 0.3990 0.1088 0.066 Uiso 1 1 calc R
C68 C 0.3633(6) 0.3548(3) 0.1878(3) 0.0495(15) Uani 1 1 d .
C69 C 1.0291(7) 0.3023(4) 0.0801(3) 0.073(2) Uani 1 1 d .
H69 H 1.0716 0.2482 0.0755 0.088 Uiso 1 1 calc R
C70 C 0.6063(5) 0.1343(4) 0.2939(3) 0.0588(18) Uani 1 1 d .
H70 H 0.6160 0.1758 0.3168 0.071 Uiso 1 1 calc R
C71 C 0.5797(7) 0.0073(4) 0.2293(3) 0.066(2) Uani 1 1 d .
H71 H 0.5724 -0.0370 0.2085 0.080 Uiso 1 1 calc R
C72 C 0.9051(7) 0.3102(4) 0.0939(3) 0.070(2) Uani 1 1 d .
H72 H 0.8639 0.2618 0.0997 0.084 Uiso 1 1 calc R
C73 C 0.6930(7) 0.0299(5) 0.2265(3) 0.080(3) Uani 1 1 d .
H73 H 0.7615 0.0012 0.2030 0.096 Uiso 1 1 calc R
C74 C 0.7077(6) 0.0932(5) 0.2574(3) 0.082(3) Uani 1 1 d .
H74 H 0.7852 0.1088 0.2539 0.098 Uiso 1 1 calc R

loop_
_atom_site_aniso_label
_atom_site_aniso_U_11
_atom_site_aniso_U_22
_atom_site_aniso_U_33
_atom_site_aniso_U_23
_atom_site_aniso_U_13
_atom_site_aniso_U_12
Ir01 0.01237(8) 0.01617(8) 0.02067(9) -0.00321(6) -0.00379(6) 0.00037(6)
Ir02 0.01781(8) 0.01742(8) 0.02357(9) -0.00307(7) -0.00369(7) -0.00112(6)
F1 0.0351(15) 0.0340(15) 0.0367(16) 0.0025(12) -0.0021(13) 0.0131(12)
F2 0.0428(16) 0.0326(15) 0.0423(17) -0.0051(13) 0.0069(14) -0.0140(13)
F3 0.0233(13) 0.0216(13) 0.0472(16) -0.0083(12) -0.0130(12) 0.0014(10)
O2 0.0179(14) 0.0201(14) 0.0312(17) -0.0074(13) -0.0011(13) -0.0030(11)
F4 0.0258(14) 0.0243(14) 0.0622(19) -0.0016(13) -0.0161(13) 0.0062(11)
F5 0.0363(15) 0.0333(15) 0.0348(16) 0.0079(12) 0.0025(13) -0.0017(12)
O4 0.0156(14) 0.0256(15) 0.0264(16) -0.0066(13) -0.0077(12) 0.0017(11)
F6 0.0208(14) 0.0252(14) 0.099(3) -0.0015(15) -0.0219(15) -0.0075(11)
F7 0.0297(14) 0.0397(15) 0.0375(16) 0.0005(13) 0.0088(12) 0.0023(12)
F8 0.0356(16) 0.0601(19) 0.0329(16) -0.0046(14) -0.0073(13) 0.0115(14)
F9 0.0491(17) 0.0219(14) 0.0451(18) 0.0027(13) 0.0104(14) 0.0002(12)
F10 0.064(2) 0.0385(16) 0.0222(14) 0.0027(12) 0.0055(14) 0.0018(14)
F11 0.0143(13) 0.0347(16) 0.109(3) 0.0000(17) -0.0184(15) -0.0032(11)
N8 0.0141(16) 0.0181(17) 0.0235(18) -0.0013(14) -0.0040(14) -0.0018(13)
F12 0.0486(18) 0.0294(15) 0.065(2) 0.0025(14) -0.0353(16) -0.0028(13)
O1I 0.0242(16) 0.0259(16) 0.0385(19) -0.0116(14) -0.0090(14) 0.0044(12)
F13 0.073(2) 0.0538(19) 0.0305(16) 0.0010(14) -0.0140(16) -0.0219(17)
F14 0.063(2) 0.0438(18) 0.067(2) 0.0062(16) -0.0464(18) -0.0217(15)
N11 0.0180(17) 0.0192(17) 0.0242(19) -0.0051(15) -0.0043(14) 0.0028(13)
F15 0.057(2) 0.061(2) 0.070(2) -0.0210(18) -0.0478(18) 0.0182(16)
O3N 0.0376(18) 0.0231(16) 0.0266(17) -0.0076(13) -0.0113(14) 0.0067(13)
N9 0.0147(16) 0.0209(17) 0.0254(19) -0.0044(15) -0.0072(14) -0.0025(13)
N1 0.0193(17) 0.0215(18) 0.0265(19) -0.0031(15) -0.0041(15) -0.0023(14)
N5 0.0237(18) 0.0165(17) 0.0267(19) -0.0062(15) -0.0036(15) 0.0011(14)
F16 0.104(3) 0.048(2) 0.053(2) -0.0292(17) -0.018(2) 0.0313(19)
C0 0.0095(18) 0.026(2) 0.023(2) -0.0069(18) -0.0047(16) 0.0004(15)
F17 0.063(2) 0.0432(19) 0.096(3) -0.0374(19) -0.019(2) 0.0136(16)
N3 0.0275(19) 0.0222(18) 0.027(2) -0.0020(16) -0.0061(16) -0.0056(15)
F18 0.087(3) 0.0436(19) 0.077(3) -0.0090(18) -0.033(2) 0.0333(18)
N7 0.029(2) 0.0187(18) 0.030(2) -0.0024(16) -0.0075(16) 0.0019(15)
N6 0.034(2) 0.0185(18) 0.035(2) -0.0090(16) -0.0053(18) -0.0020(15)
C1 0.0152(19) 0.024(2) 0.025(2) -0.0030(18) -0.0078(17) -0.0003(16)
F19 0.118(3) 0.065(2) 0.061(2) -0.035(2) 0.050(2) -0.017(2)
N12 0.0214(19) 0.029(2) 0.027(2) -0.0069(17) -0.0025(16) 0.0087(15)
N10 0.028(2) 0.0188(18) 0.040(2) -0.0011(16) -0.0154(17) -0.0016(15)
C2 0.0151(19) 0.021(2) 0.025(2) -0.0063(18) -0.0050(17) 0.0015(16)
C3 0.0150(19) 0.0177(19) 0.018(2) -0.0049(16) -0.0041(15) 0.0011(15)
C4 0.0130(18) 0.023(2) 0.023(2) -0.0020(17) -0.0058(16) 0.0006(15)
C5 0.023(2) 0.025(2) 0.031(2) -0.0109(19) -0.0061(19) 0.0033(17)
C6 0.024(2) 0.023(2) 0.026(2) -0.0037(18) -0.0009(18) -0.0028(17)
N2 0.036(2) 0.030(2) 0.030(2) -0.0014(17) -0.0143(18) -0.0001(17)
C7 0.020(2) 0.018(2) 0.030(2) -0.0036(18) -0.0055(18) 0.0024(16)
C8 0.019(2) 0.017(2) 0.030(2) -0.0018(17) -0.0067(18) -0.0026(16)
C9 0.033(2) 0.025(2) 0.027(2) 0.0046(19) -0.005(2) -0.0015(19)
C10 0.023(2) 0.022(2) 0.037(3) -0.0019(19) -0.0064(19) -0.0046(17)
C11 0.018(2) 0.019(2) 0.028(2) -0.0062(18) -0.0055(17) -0.0010(16)
C12 0.031(2) 0.017(2) 0.037(3) 0.0050(19) -0.009(2) -0.0017(18)
C13 0.024(2) 0.021(2) 0.026(2) -0.0059(18) -0.0041(18) -0.0012(17)
F20 0.0372(19) 0.0398(19) 0.156(4) 0.011(2) 0.030(2) 0.0164(15)
C14 0.015(2) 0.025(2) 0.036(3) -0.0052(19) -0.0059(18) -0.0017(16)
F21 0.090(3) 0.104(3) 0.071(3) -0.060(2) -0.032(2) 0.006(2)
C15 0.024(2) 0.031(3) 0.032(3) -0.001(2) 0.003(2) 0.0046(19)
C16 0.021(2) 0.025(2) 0.021(2) -0.0065(18) -0.0048(17) 0.0043(17)
C17 0.025(2) 0.026(2) 0.023(2) -0.0017(18) -0.0050(18) 0.0019(17)
C18 0.022(2) 0.023(2) 0.020(2) -0.0031(18) -0.0010(17) -0.0024(17)
N4 0.046(3) 0.032(2) 0.034(2) 0.0011(19) -0.012(2) -0.0016(18)
C19 0.021(2) 0.022(2) 0.029(2) -0.0014(18) -0.0036(18) -0.0032(17)
C20 0.028(2) 0.038(3) 0.023(2) -0.001(2) 0.000(2) 0.002(2)
C21 0.030(2) 0.020(2) 0.030(2) -0.0026(19) -0.010(2) -0.0022(18)
C22 0.017(2) 0.023(2) 0.042(3) -0.004(2) -0.0065(19) -0.0016(17)
C23 0.023(2) 0.033(2) 0.028(2) -0.014(2) -0.0056(19) 0.0043(18)
C24 0.0174(19) 0.018(2) 0.023(2) -0.0036(17) -0.0050(17) -0.0008(15)
C25 0.023(2) 0.020(2) 0.027(2) -0.0027(18) -0.0051(18) 0.0017(17)
C26 0.030(2) 0.022(2) 0.031(2) 0.0016(19) -0.007(2) -0.0030(18)
C27 0.033(3) 0.024(2) 0.026(2) -0.0055(19) -0.008(2) 0.0028(19)
C28 0.0149(19) 0.026(2) 0.024(2) -0.0052(18) -0.0012(17) -0.0009(16)
C29 0.026(2) 0.022(2) 0.031(2) -0.0009(19) -0.0117(19) -0.0041(17)
C30 0.033(3) 0.031(2) 0.031(3) -0.010(2) -0.002(2) -0.004(2)
C31 0.015(2) 0.024(2) 0.031(2) -0.0042(19) -0.0065(18) 0.0028(16)
C32 0.024(2) 0.016(2) 0.027(2) 0.0019(17) -0.0084(18) -0.0059(16)
C33 0.023(2) 0.023(2) 0.030(2) -0.0041(19) -0.0038(19) -0.0022(17)
C34 0.025(2) 0.041(3) 0.028(2) -0.009(2) -0.0102(19) -0.006(2)
C35 0.018(2) 0.028(2) 0.039(3) -0.004(2) -0.0071(19) -0.0059(17)
C36 0.025(2) 0.025(2) 0.033(3) 0.001(2) -0.009(2) -0.0047(18)
C37 0.028(2) 0.022(2) 0.030(2) -0.0027(19) -0.0093(19) -0.0034(18)
C38 0.031(2) 0.019(2) 0.031(3) 0.0003(19) -0.007(2) 0.0008(18)
C39 0.021(2) 0.032(2) 0.033(3) -0.007(2) -0.0036(19) -0.0061(18)
C40 0.032(3) 0.030(2) 0.034(3) -0.009(2) -0.012(2) -0.0061(19)
C41 0.031(2) 0.026(2) 0.026(2) -0.0074(19) 0.000(2) -0.0050(19)
F22 0.243(6) 0.052(3) 0.101(4) -0.012(3) 0.033(4) -0.079(3)
C42 0.019(2) 0.025(2) 0.039(3) -0.005(2) 0.000(2) -0.0024(17)
C43 0.032(3) 0.025(2) 0.023(2) -0.0027(19) -0.0084(19) 0.0096(19)
C44 0.021(2) 0.036(3) 0.022(2) -0.0037(19) -0.0022(18) -0.0032(18)
C45 0.027(2) 0.035(3) 0.046(3) 0.001(2) -0.019(2) -0.007(2)
C46 0.022(2) 0.027(2) 0.058(3) -0.007(2) -0.015(2) 0.0011(19)
C47 0.026(2) 0.029(2) 0.052(3) -0.003(2) -0.009(2) -0.0135(19)
F23 0.111(4) 0.026(2) 0.242(6) -0.031(3) -0.046(4) 0.004(2)
C48 0.028(2) 0.016(2) 0.025(2) -0.0054(18) -0.0044(18) -0.0002(17)
C49 0.021(2) 0.044(3) 0.071(4) -0.020(3) 0.006(3) -0.015(2)
C50 0.052(3) 0.040(3) 0.021(2) -0.012(2) -0.009(2) 0.025(2)
C51 0.039(3) 0.041(3) 0.029(3) 0.001(2) -0.016(2) -0.004(2)
C52 0.062(4) 0.037(3) 0.028(3) 0.006(2) -0.013(3) -0.011(3)
C53 0.081(4) 0.047(3) 0.031(3) -0.011(3) -0.013(3) 0.023(3)
C54 0.031(3) 0.019(2) 0.045(3) -0.003(2) -0.005(2) -0.0033(18)
F24 0.232(5) 0.046(2) 0.199(5) 0.019(3) -0.162(4) -0.057(3)
C02 0.038(3) 0.022(2) 0.051(3) 0.003(2) -0.019(2) -0.011(2)
C55 0.037(3) 0.021(2) 0.036(3) -0.003(2) -0.004(2) -0.0088(19)
C56 0.048(3) 0.038(3) 0.024(2) -0.005(2) -0.001(2) -0.007(2)
C57 0.046(3) 0.044(3) 0.052(3) -0.024(3) -0.024(3) 0.020(2)
C58 0.049(3) 0.029(3) 0.035(3) -0.012(2) -0.020(2) 0.008(2)
C59 0.040(3) 0.050(3) 0.041(3) -0.007(3) -0.022(2) -0.010(2)
C60 0.036(3) 0.032(3) 0.035(3) -0.007(2) -0.013(2) -0.006(2)
C61 0.043(3) 0.031(3) 0.045(3) -0.005(2) -0.023(2) -0.010(2)
C62 0.022(2) 0.039(3) 0.055(3) -0.021(3) -0.002(2) 0.000(2)
C63 0.039(3) 0.032(3) 0.044(3) -0.010(2) 0.007(2) -0.015(2)
C64 0.050(3) 0.041(3) 0.034(3) -0.014(2) 0.000(3) 0.004(2)
C65 0.067(4) 0.057(4) 0.066(4) -0.029(3) -0.036(3) 0.036(3)
C66 0.040(3) 0.025(2) 0.050(3) -0.004(2) 0.000(3) 0.002(2)
C67 0.074(4) 0.034(3) 0.061(4) -0.014(3) -0.023(3) 0.005(3)
C68 0.080(4) 0.024(3) 0.051(4) -0.007(3) -0.021(3) -0.015(3)
C69 0.109(6) 0.040(4) 0.069(5) -0.021(3) -0.035(4) 0.036(4)
C70 0.042(3) 0.088(5) 0.043(3) -0.028(3) -0.010(3) 0.030(3)
C71 0.105(6) 0.056(4) 0.028(3) -0.016(3) -0.018(3) 0.038(4)
C72 0.115(6) 0.029(3) 0.074(5) -0.015(3) -0.038(4) 0.005(3)
C73 0.076(5) 0.109(6) 0.046(4) -0.028(4) -0.032(4) 0.065(5)
C74 0.047(4) 0.146(7) 0.053(4) -0.052(5) -0.018(3) 0.046(4)

loop_
_atom_type_symbol
_atom_type_description
_atom_type_scat_dispersion_real
_atom_type_scat_dispersion_imag
_atom_type_scat_source
C C 0.0033 0.0016 'International Tables Vol C Tables 4.2.6.8 and 6.1.1.4'
H H 0.0000 0.0000 'International Tables Vol C Tables 4.2.6.8 and 6.1.1.4'
N N 0.0061 0.0033 'International Tables Vol C Tables 4.2.6.8 and 6.1.1.4'
O O 0.0106 0.0060 'International Tables Vol C Tables 4.2.6.8 and 6.1.1.4'
F F 0.0171 0.0103 'International Tables Vol C Tables 4.2.6.8 and 6.1.1.4'
Ir Ir -1.4442 7.9887 'International Tables Vol C Tables 4.2.6.8 and 6.1.1.4'

loop_
_geom_angle_atom_site_label_1
_geom_angle_atom_site_label_2
_geom_angle_atom_site_label_3
_geom_angle
N9 Ir01 N8 173.67(14)
N9 Ir01 C3 81.23(14)
N8 Ir01 C3 104.42(14)
N9 Ir01 C0 101.17(14)
N8 Ir01 C0 81.38(14)
C3 Ir01 C0 94.87(15)
N9 Ir01 N11 84.32(13)
N8 Ir01 N11 92.74(13)
C3 Ir01 N11 90.12(14)
C0 Ir01 N11 173.07(14)
N9 Ir01 O4 91.10(12)
N8 Ir01 O4 83.13(12)
C3 Ir01 O4 171.98(13)
C0 Ir01 O4 88.88(13)
N11 Ir01 O4 86.78(12)
N3 Ir02 N1 173.62(13)
N3 Ir02 C6 104.15(16)
N1 Ir02 C6 81.20(16)
N3 Ir02 C8 81.10(15)
N1 Ir02 C8 101.78(15)
C6 Ir02 C8 97.98(16)
N3 Ir02 N5 94.24(14)
N1 Ir02 N5 82.24(13)
C6 Ir02 N5 89.38(14)
C8 Ir02 N5 172.05(14)
N3 Ir02 O2 81.53(13)
N1 Ir02 O2 92.92(13)
C6 Ir02 O2 173.33(15)
C8 Ir02 O2 86.27(13)
N5 Ir02 O2 86.68(11)
C18 O2 Ir02 128.3(2)
C32 O4 Ir01 128.2(2)
C17 N8 C2 117.5(3)
C17 N8 Ir01 126.9(3)
C2 N8 Ir01 115.3(3)
C16 O1I C27 103.5(3)
C48 N11 N12 108.0(3)
C48 N11 Ir01 126.7(3)
N12 N11 Ir01 124.7(3)
C43 O3N C48 103.4(3)
C35 N9 C11 117.9(3)
C35 N9 Ir01 125.4(3)
C11 N9 Ir01 116.4(3)
C39 N1 C25 117.6(4)
C39 N1 Ir02 126.8(3)
C25 N1 Ir02 115.1(3)
C16 N5 N6 108.1(3)
C16 N5 Ir02 125.2(3)
N6 N5 Ir02 125.1(2)
C28 C0 C1 113.1(3)
C28 C0 Ir01 135.9(3)
C1 C0 Ir01 110.9(3)
C30 N3 C21 117.1(4)
C30 N3 Ir02 126.9(3)
C21 N3 Ir02 115.3(3)
C12 N7 C2 117.1(4)
C27 N6 N5 105.2(3)
C5 C1 C0 124.5(4)
C5 C1 C2 118.4(4)
C0 C1 C2 116.9(3)
C43 N12 N11 105.0(4)
C11 N10 C02 116.6(4)
N7 C2 N8 124.2(4)
N7 C2 C1 121.0(4)
N8 C2 C1 114.8(3)
C24 C3 C4 113.5(3)
C24 C3 Ir01 135.0(3)
C4 C3 Ir01 111.5(3)
C7 C4 C3 124.5(4)
C7 C4 C11 118.7(4)
C3 C4 C11 116.8(3)
C23 C5 C1 119.2(4)
C23 C5 H5 120.4
C1 C5 H5 120.4
C37 C6 C13 113.6(4)
C37 C6 Ir02 134.8(3)
C13 C6 Ir02 111.2(3)
C51 N2 C25 116.7(4)
C31 C7 C4 118.7(4)
C31 C7 H7 120.6
C4 C7 H7 120.6
C10 C8 C19 113.5(4)
C10 C8 Ir02 111.5(3)
C19 C8 Ir02 134.9(3)
C12 C9 C17 117.4(4)
C12 C9 H9 121.3
C17 C9 H9 121.3
C26 C10 C8 124.8(4)
C26 C10 C21 118.9(4)
C8 C10 C21 116.3(4)
N10 C11 N9 124.6(4)
N10 C11 C4 121.8(4)
N9 C11 C4 113.6(3)
N7 C12 C9 122.7(4)
N7 C12 H12 118.7
C9 C12 H12 118.7
C38 C13 C6 124.2(4)
C38 C13 C25 119.3(4)
C6 C13 C25 116.5(4)
C31 C14 C24 120.9(4)
C31 C14 H14 119.5
C24 C14 H14 119.5
F9 C15 F7 106.0(3)
F9 C15 F8 106.5(4)
F7 C15 F8 105.1(4)
F9 C15 C19 112.3(4)
F7 C15 C19 113.0(4)
F8 C15 C19 113.3(4)
N5 C16 O1I 110.1(3)
N5 C16 C33 130.5(4)
O1I C16 C33 119.4(4)
N8 C17 C9 121.1(4)
N8 C17 H17 119.4
C9 C17 H17 119.4
O2 C18 C41 117.8(4)
O2 C18 C33 126.1(4)
C41 C18 C33 116.0(4)
C21 N4 C52 116.4(4)
C42 C19 C8 121.9(4)
C42 C19 C15 115.4(4)
C8 C19 C15 122.6(4)
F10 C20 F2 105.4(3)
F10 C20 F1 105.7(4)
F2 C20 F1 105.9(4)
F10 C20 C28 113.5(4)
F2 C20 C28 114.0(4)
F1 C20 C28 111.7(3)
N4 C21 N3 124.9(4)
N4 C21 C10 121.3(4)
N3 C21 C10 113.7(4)
F5 C22 F3 106.5(3)
F5 C22 F6 106.2(3)
F3 C22 F6 105.0(3)
F5 C22 C24 112.2(4)
F3 C22 C24 113.6(3)
F6 C22 C24 112.7(4)
C44 C23 C5 119.0(4)
C44 C23 C64 120.2(4)
C5 C23 C64 120.7(4)
C14 C24 C3 122.5(4)
C14 C24 C22 115.3(4)
C3 C24 C22 122.1(4)
N2 C25 N1 124.4(4)
N2 C25 C13 121.7(4)
N1 C25 C13 113.8(4)
C10 C26 C54 118.9(4)
C10 C26 H26 120.6
C54 C26 H26 120.6
N6 C27 O1I 113.1(4)
N6 C27 C58 128.5(4)
O1I C27 C58 118.4(4)
C44 C28 C0 122.5(4)
C44 C28 C20 114.5(4)
C0 C28 C20 122.8(4)
C60 C29 C32 120.6(4)
C60 C29 C48 118.8(4)
C32 C29 C48 120.5(4)
N3 C30 C56 121.5(4)
N3 C30 H30 119.2
C56 C30 H30 119.2
C7 C31 C14 119.9(4)
C7 C31 C46 121.1(4)
C14 C31 C46 119.0(4)
O4 C32 C36 117.1(4)
O4 C32 C29 126.9(4)
C36 C32 C29 116.0(4)
C62 C33 C18 120.3(4)
C62 C33 C16 119.1(4)
C18 C33 C16 120.5(4)
C39 C34 C51 117.5(4)
C39 C34 H34 121.2
C51 C34 H34 121.2
N9 C35 C47 120.9(4)
N9 C35 H35 119.6
C47 C35 H35 119.6
C45 C36 C32 122.4(4)
C45 C36 H36 118.8
C32 C36 H36 118.8
C40 C37 C6 122.2(4)
C40 C37 C61 115.2(4)
C6 C37 C61 122.5(4)
C55 C38 C13 119.2(4)
C55 C38 H38 120.4
C13 C38 H38 120.4
N1 C39 C34 120.8(4)
N1 C39 H39 119.6
C34 C39 H39 119.6
C55 C40 C37 120.8(4)
C55 C40 H40 119.6
C37 C40 H40 119.6
C63 C41 C18 121.8(4)
C63 C41 H41 119.1
C18 C41 H41 119.1
C54 C42 C19 121.4(4)
C54 C42 H42 119.3
C19 C42 H42 119.3
N12 C43 O3N 113.4(4)
N12 C43 C50 125.3(4)
O3N C43 C50 121.3(4)
C23 C44 C28 121.5(4)
C23 C44 H44 119.2
C28 C44 H44 119.2
C36 C45 C59 121.1(5)
C36 C45 H45 119.4
C59 C45 H45 119.4
F15 C46 F11 106.7(4)
F15 C46 F4 105.5(4)
F11 C46 F4 105.8(4)
F15 C46 C31 113.6(4)
F11 C46 C31 111.8(4)
F4 C46 C31 112.7(4)
C35 C47 C02 117.3(4)
C35 C47 H47 121.3
C02 C47 H47 121.3
N11 C48 O3N 110.3(4)
N11 C48 C29 129.4(4)
O3N C48 C29 120.2(4)
C62 C49 C63 118.9(4)
C62 C49 H49 120.6
C63 C49 H49 120.6
C70 C50 C53 121.0(5)
C70 C50 C43 118.3(5)
C53 C50 C43 120.5(5)
N2 C51 C34 122.9(5)
N2 C51 H51 118.5
C34 C51 H51 118.5
N4 C52 C56 123.2(5)
N4 C52 H52 118.4
C56 C52 H52 118.4
C50 C53 C71 117.2(6)
C50 C53 H53 121.4
C71 C53 H53 121.4
C42 C54 C26 119.3(4)
C42 C54 C66 119.5(4)
C26 C54 C66 121.2(4)
N10 C02 C47 122.7(4)
N10 C02 H02 118.7
C47 C02 H02 118.7
C40 C55 C38 119.7(4)
C40 C55 C68 121.8(5)
C38 C55 C68 118.4(5)
C30 C56 C52 116.9(4)
C30 C56 H56 121.5
C52 C56 H56 121.5
C65 C57 C58 119.1(6)
C65 C57 H57 120.4
C58 C57 H57 120.4
C67 C58 C57 121.8(5)
C67 C58 C27 118.0(5)
C57 C58 C27 120.2(5)
C60 C59 C45 118.8(5)
C60 C59 H59 120.6
C45 C59 H59 120.6
C59 C60 C29 121.1(4)
C59 C60 H60 119.4
C29 C60 H60 119.4
F12 C61 F13 106.5(4)
F12 C61 F14 104.5(4)
F13 C61 F14 105.2(4)
F12 C61 C37 113.7(4)
F13 C61 C37 113.4(4)
F14 C61 C37 112.8(4)
C49 C62 C33 121.3(4)
C49 C62 H62 119.3
C33 C62 H62 119.3
C41 C63 C49 121.4(4)
C41 C63 H63 119.3
C49 C63 H63 119.3
F19 C64 F16 107.8(4)
F19 C64 F21 104.8(5)
F16 C64 F21 105.0(5)
F19 C64 C23 113.4(4)
F16 C64 C23 113.2(5)
F21 C64 C23 111.9(4)
C69 C65 C57 119.6(6)
C69 C65 H65 120.2
C57 C65 H65 120.2
F20 C66 F17 107.1(4)
F20 C66 F18 105.2(5)
F17 C66 F18 104.0(4)
F20 C66 C54 114.3(4)
F17 C66 C54 112.9(5)
F18 C66 C54 112.6(4)
C58 C67 C72 117.6(6)
C58 C67 H67 121.2
C72 C67 H67 121.2
F23 C68 F24 106.1(5)
F23 C68 F22 102.3(6)
F24 C68 F22 105.0(6)
F23 C68 C55 115.0(5)
F24 C68 C55 115.0(5)
F22 C68 C55 112.2(5)
C72 C69 C65 121.9(6)
C72 C69 H69 119.1
C65 C69 H69 119.1
C74 C70 C50 120.4(6)
C74 C70 H70 119.8
C50 C70 H70 119.8
C73 C71 C53 120.4(6)
C73 C71 H71 119.8
C53 C71 H71 119.8
C69 C72 C67 120.0(6)
C69 C72 H72 120.0
C67 C72 H72 120.0
C74 C73 C71 121.6(6)
C74 C73 H73 119.2
C71 C73 H73 119.2
C73 C74 C70 119.3(7)
C73 C74 H74 120.3
C70 C74 H74 120.3

loop_
_geom_bond_atom_site_label_1
_geom_bond_atom_site_label_2
_geom_bond_distance
Ir01 N9 2.029(3)
Ir01 N8 2.039(3)
Ir01 C3 2.044(4)
Ir01 C0 2.064(4)
Ir01 N11 2.080(3)
Ir01 O4 2.117(3)
Ir02 N3 2.026(4)
Ir02 N1 2.031(4)
Ir02 C6 2.034(4)
Ir02 C8 2.038(4)
Ir02 N5 2.107(3)
Ir02 O2 2.116(3)
F1 C20 1.352(5)
F2 C20 1.347(6)
F3 C22 1.345(4)
O2 C18 1.309(5)
F4 C46 1.347(5)
F5 C22 1.338(5)
O4 C32 1.303(5)
F6 C22 1.347(5)
F7 C15 1.346(4)
F8 C15 1.347(6)
F9 C15 1.340(5)
F10 C20 1.343(5)
F11 C46 1.344(5)
N8 C17 1.338(5)
N8 C2 1.357(5)
F12 C61 1.342(5)
O1I C16 1.364(5)
O1I C27 1.367(5)
F13 C61 1.349(5)
F14 C61 1.355(5)
N11 C48 1.305(5)
N11 N12 1.410(4)
F15 C46 1.337(6)
O3N C43 1.365(5)
O3N C48 1.366(5)
N9 C35 1.341(5)
N9 C11 1.355(5)
N1 C39 1.337(6)
N1 C25 1.369(5)
N5 C16 1.302(5)
N5 N6 1.406(4)
F16 C64 1.323(6)
C0 C28 1.416(5)
C0 C1 1.422(5)
F17 C66 1.336(6)
N3 C30 1.343(5)
N3 C21 1.366(5)
F18 C66 1.344(6)
N7 C12 1.328(5)
N7 C2 1.332(5)
N6 C27 1.278(5)
C1 C5 1.391(6)
C1 C2 1.460(5)
F19 C64 1.319(6)
N12 C43 1.283(6)
N10 C11 1.325(5)
N10 C02 1.332(5)
C3 C24 1.414(5)
C3 C4 1.426(5)
C4 C7 1.393(5)
C4 C11 1.466(5)
C5 C23 1.378(6)
C5 H5 0.9300
C6 C37 1.405(6)
C6 C13 1.427(6)
N2 C51 1.322(6)
N2 C25 1.327(6)
C7 C31 1.377(6)
C7 H7 0.9300
C8 C10 1.421(6)
C8 C19 1.424(5)
C9 C12 1.373(6)
C9 C17 1.376(6)
C9 H9 0.9300
C10 C26 1.382(6)
C10 C21 1.463(6)
C12 H12 0.9300
C13 C38 1.377(6)
C13 C25 1.456(6)
F20 C66 1.309(5)
C14 C31 1.380(6)
C14 C24 1.392(6)
C14 H14 0.9300
F21 C64 1.336(6)
C15 C19 1.500(6)
C16 C33 1.428(6)
C17 H17 0.9300
C18 C41 1.426(6)
C18 C33 1.427(5)
N4 C21 1.321(6)
N4 C52 1.343(6)
C19 C42 1.391(6)
C20 C28 1.498(6)
C22 C24 1.503(5)
C23 C44 1.375(6)
C23 C64 1.494(6)
C26 C54 1.388(6)
C26 H26 0.9300
C27 C58 1.471(6)
C28 C44 1.390(6)
C29 C60 1.409(6)
C29 C32 1.425(6)
C29 C48 1.436(6)
C30 C56 1.376(6)
C30 H30 0.9300
C31 C46 1.496(6)
C32 C36 1.415(6)
C33 C62 1.405(6)
C34 C39 1.369(6)
C34 C51 1.387(6)
C34 H34 0.9300
C35 C47 1.364(6)
C35 H35 0.9300
C36 C45 1.369(6)
C36 H36 0.9300
C37 C40 1.398(6)
C37 C61 1.491(6)
C38 C55 1.374(7)
C38 H38 0.9300
C39 H39 0.9300
C40 C55 1.372(6)
C40 H40 0.9300
C41 C63 1.364(6)
C41 H41 0.9300
F22 C68 1.306(7)
C42 C54 1.382(6)
C42 H42 0.9300
C43 C50 1.468(6)
C44 H44 0.9300
C45 C59 1.392(7)
C45 H45 0.9300
C47 C02 1.392(6)
C47 H47 0.9300
F23 C68 1.272(7)
C49 C62 1.371(6)
C49 C63 1.392(7)
C49 H49 0.9300
C50 C70 1.385(8)
C50 C53 1.392(8)
C51 H51 0.9300
C52 C56 1.377(7)
C52 H52 0.9300
C53 C71 1.422(7)
C53 H53 0.9300
C54 C66 1.482(6)
F24 C68 1.281(7)
C02 H02 0.9300
C55 C68 1.487(6)
C56 H56 0.9300
C57 C65 1.385(7)
C57 C58 1.387(7)
C57 H57 0.9300
C58 C67 1.374(7)
C59 C60 1.378(7)
C59 H59 0.9300
C60 H60 0.9300
C62 H62 0.9300
C63 H63 0.9300
C65 C69 1.361(9)
C65 H65 0.9300
C67 C72 1.416(7)
C67 H67 0.9300
C69 C72 1.358(9)
C69 H69 0.9300
C70 C74 1.384(7)
C70 H70 0.9300
C71 C73 1.370(10)
C71 H71 0.9300
C72 H72 0.9300
C73 C74 1.361(10)
C73 H73 0.9300
C74 H74 0.9300
